data_4319474
loop_
_publ_author_name
'Julian Limburg'
'John S. Vrettos'
'Robert H. Crabtree'
'Gary W. Brudvig'
'Julio C. de Paula'
'Alia Hassan'
'Anne-Laure Barra'
'Carole Duboc-Toia'
'Marie-No\"elle Collomb'

_publ_section_title
;
 High-Frequency EPR Study of a New Mononuclear Manganese(III) Complex:
 [(terpy)Mn(N3)3] (terpy = 2,2':6',2''-Terpyridine)
;
_journal_name_full 'Inorganic Chemistry'
_journal_page_first 1698
_journal_page_last 1703
_journal_paper_doi 10.1021/ic001118j
_journal_volume 40
_journal_year 2001
_chemical_formula_moiety 'C15 H11 N12 Mn '
_chemical_formula_sum 'C15 H11 Mn N12'
_chemical_formula_weight 414.27
_space_group_IT_number 2
_symmetry_cell_setting triclinic
_symmetry_Int_Tables_number 2
_symmetry_space_group_name_Hall '-P 1'
_symmetry_space_group_name_H-M 'P -1'
_audit_creation_date 'Tue Nov  8 12:05:09 2000'
_audit_creation_method 'from TEXRAY.INF file'
_cell_angle_alpha 93.79(1)
_cell_angle_beta 103.17(1)
_cell_angle_gamma 103.11(1)
_cell_formula_units_Z 2
_cell_length_a 8.481(1)
_cell_length_b 8.907(2)
_cell_length_c 12.109(2)
_cell_measurement_reflns_used 25
_cell_measurement_temperature 183.2
_cell_measurement_theta_max 18.1
_cell_measurement_theta_min 8.8
_cell_volume 860.7(3)
_computing_cell_refinement 'MSC/AFC Diffractometer Control'
_computing_data_collection 'MSC/AFC Diffractometer Control'
_computing_data_reduction teXsan
_computing_publication_material teXsan
_computing_structure_refinement teXsan
_diffrn_ambient_temperature 183.2
_diffrn_measurement_device CAD4
_diffrn_measurement_method 'omega/2-theta scans'
_diffrn_orient_matrix_UB_11 0.06169
_diffrn_orient_matrix_UB_12 -0.02231
_diffrn_orient_matrix_UB_13 0.07539
_diffrn_orient_matrix_UB_21 0.04346
_diffrn_orient_matrix_UB_22 0.11401
_diffrn_orient_matrix_UB_23 0.02567
_diffrn_orient_matrix_UB_31 -0.09970
_diffrn_orient_matrix_UB_32 -0.00038
_diffrn_orient_matrix_UB_33 0.03104
_diffrn_radiation_monochromator graphite
_diffrn_radiation_source 'X-ray tube'
_diffrn_radiation_type MoKalpha
_diffrn_radiation_wavelength 0.7107
_diffrn_reflns_av_R_equivalents 2.14
_diffrn_reflns_limit_h_max 0
_diffrn_reflns_limit_h_min 0
_diffrn_reflns_limit_k_max 0
_diffrn_reflns_limit_k_min 0
_diffrn_reflns_limit_l_max 0
_diffrn_reflns_limit_l_min 0
_diffrn_reflns_number 3731
_diffrn_reflns_theta_max 26.28
_diffrn_standards_decay_% -0.70
_diffrn_standards_interval_count 60
_diffrn_standards_number 3
_exptl_absorpt_coefficient_mu 0.765
_exptl_absorpt_correction_type none
_exptl_crystal_colour dark
_exptl_crystal_density_diffrn 1.598
_exptl_crystal_description plate
_exptl_crystal_F_000 420.00
_exptl_crystal_size_max 0.240
_exptl_crystal_size_mid 0.190
_exptl_crystal_size_min 0.050
_refine_diff_density_max 0.50
_refine_diff_density_min -0.76
_refine_ls_extinction_method none
_refine_ls_goodness_of_fit_obs 2.079
_refine_ls_hydrogen_treatment refall
_refine_ls_matrix_type full
_refine_ls_number_parameters 297
_refine_ls_number_reflns 2694
_refine_ls_number_restraints 0
_refine_ls_R_factor_obs 0.0369
_refine_ls_shift/esd_max 0.0002
_refine_ls_structure_factor_coef F
_refine_ls_weighting_scheme sigma
_refine_ls_wR_factor_obs 0.0468
_reflns_number_observed 2694
_reflns_number_total 3486
_reflns_observed_criterion 3.00
_cod_data_source_file ic001118j.cif
_cod_data_source_block SRH315_BRUDVIG_-_LIMBURG
_cod_depositor_comments
;
The following automatic conversions were performed:

'_atom_site_thermal_displace_type' tag value 'Uij' was replaced with
'Uani' value 39 times.

Automatic conversion script
Id: cif_fix_values 1646 2011-03-28 12:23:43Z adriana 
;
_cod_original_cell_volume 860.7(6)
_cod_original_sg_symbol_H-M 'P -1 '
_cod_original_formula_sum 'C15 H11 N12 Mn '
_cod_database_code 4319474

loop_
_symmetry_equiv_pos_as_xyz
'   +x,   +y,   +z'
'   -x,   -y,   -z'

loop_
_atom_site_aniso_label
_atom_site_aniso_U_11
_atom_site_aniso_U_22
_atom_site_aniso_U_33
_atom_site_aniso_U_12
_atom_site_aniso_U_13
_atom_site_aniso_U_23
Mn 0.0156(2) 0.0262(2) 0.0273(2) 0.0039(2) 0.0077(2) 0.0077(2)
N1 0.018(1) 0.033(1) 0.026(1) 0.0065(10) 0.0081(9) 0.0055(10)
N2 0.017(1) 0.028(1) 0.023(1) 0.0064(9) 0.0061(9) 0.0083(9)
N3 0.018(1) 0.039(1) 0.026(1) 0.0036(10) 0.0078(10) 0.006(1)
N4 0.022(1) 0.043(1) 0.029(1) 0.004(1) 0.005(1) 0.007(1)
N5 0.025(1) 0.040(1) 0.028(1) 0.010(1) 0.004(1) 0.002(1)
N6 0.058(2) 0.070(2) 0.040(2) 0.009(2) 0.012(1) 0.024(2)
N7 0.025(1) 0.044(2) 0.033(1) 0.004(1) 0.003(1) 0.015(1)
N8 0.046(2) 0.041(2) 0.036(2) 0.005(1) 0.000(1) 0.009(1)
N9 0.144(4) 0.086(3) 0.060(3) -0.028(3) -0.020(3) 0.049(2)
N10 0.029(1) 0.029(1) 0.056(2) 0.004(1) 0.002(1) 0.012(1)
N11 0.035(2) 0.025(1) 0.044(2) 0.003(1) 0.014(1) 0.009(1)
N12 0.035(2) 0.047(2) 0.066(2) -0.009(1) 0.007(1) 0.010(2)
C1 0.028(2) 0.038(2) 0.031(2) 0.012(1) 0.009(1) 0.003(1)
C2 0.028(2) 0.053(2) 0.030(2) 0.018(1) 0.010(1) 0.001(1)
C3 0.019(1) 0.060(2) 0.028(2) 0.012(1) 0.009(1) 0.011(1)
C4 0.021(1) 0.046(2) 0.027(2) 0.005(1) 0.006(1) 0.012(1)
C5 0.015(1) 0.036(2) 0.022(1) 0.005(1) 0.004(1) 0.009(1)
C6 0.020(1) 0.031(1) 0.025(1) 0.003(1) 0.004(1) 0.009(1)
C7 0.033(2) 0.035(2) 0.042(2) 0.000(1) 0.012(1) 0.011(1)
C8 0.049(2) 0.024(2) 0.048(2) 0.004(1) 0.012(2) 0.007(1)
C9 0.041(2) 0.031(2) 0.035(2) 0.013(1) 0.007(1) 0.005(1)
C10 0.024(1) 0.033(1) 0.022(1) 0.010(1) 0.004(1) 0.006(1)
C11 0.021(1) 0.040(2) 0.020(1) 0.012(1) 0.003(1) 0.003(1)
C12 0.030(2) 0.054(2) 0.028(2) 0.020(2) 0.004(1) -0.003(1)
C13 0.027(2) 0.081(3) 0.025(2) 0.024(2) 0.006(1) -0.002(2)
C14 0.023(2) 0.074(3) 0.028(2) 0.008(2) 0.010(1) 0.005(2)
C15 0.023(2) 0.051(2) 0.027(2) 0.003(1) 0.010(1) 0.007(1)

loop_
_atom_site_label
_atom_site_fract_x
_atom_site_fract_y
_atom_site_fract_z
_atom_site_U_iso_or_equiv
_atom_site_thermal_displace_type
_atom_site_calc_flag
_atom_site_calc_attached_atom
Mn 0.13335(5) 0.23337(5) 0.24100(4) 0.0226(1) Uani ? ?
N1 0.3528(3) 0.2745(3) 0.1641(2) 0.0250(6) Uani ? ?
N2 0.2180(3) 0.4767(3) 0.2513(2) 0.0222(6) Uani ? ?
N3 -0.0392(3) 0.3341(3) 0.3239(2) 0.0279(6) Uani ? ?
N4 -0.0184(3) 0.2197(3) 0.0895(2) 0.0322(7) Uani ? ?
N5 0.0223(3) 0.2923(3) 0.0156(2) 0.0313(7) Uani ? ?
N6 0.0542(4) 0.3585(4) -0.0577(3) 0.0561(10) Uani ? ?
N7 0.2937(3) 0.2436(3) 0.3908(2) 0.0346(7) Uani ? ?
N8 0.2704(4) 0.1559(3) 0.4580(2) 0.0435(8) Uani ? ?
N9 0.2518(6) 0.0773(5) 0.5271(3) 0.112(2) Uani ? ?
N10 0.0401(3) 0.0123(3) 0.2463(2) 0.0394(8) Uani ? ?
N11 -0.1018(3) -0.0508(3) 0.1958(2) 0.0346(7) Uani ? ?
N12 -0.2363(4) -0.1158(3) 0.1500(3) 0.0537(9) Uani ? ?
C1 0.4163(4) 0.1642(4) 0.1239(3) 0.0313(8) Uani ? ?
C2 0.5625(4) 0.1978(4) 0.0875(3) 0.0357(9) Uani ? ?
C3 0.6418(4) 0.3516(4) 0.0894(3) 0.0346(9) Uani ? ?
C4 0.5771(3) 0.4665(4) 0.1283(2) 0.0313(8) Uani ? ?
C5 0.4322(3) 0.4239(3) 0.1675(2) 0.0243(7) Uani ? ?
C6 0.3580(3) 0.5387(3) 0.2175(2) 0.0259(7) Uani ? ?
C7 0.4250(4) 0.6975(4) 0.2337(3) 0.0372(9) Uani ? ?
C8 0.3487(4) 0.7931(4) 0.2847(3) 0.0409(9) Uani ? ?
C9 0.2042(4) 0.7294(4) 0.3182(3) 0.0356(9) Uani ? ?
C10 0.1417(3) 0.5699(3) 0.2994(2) 0.0256(7) Uani ? ?
C11 -0.0106(3) 0.4896(3) 0.3340(2) 0.0269(7) Uani ? ?
C12 -0.1141(4) 0.5673(4) 0.3747(3) 0.0367(9) Uani ? ?
C13 -0.2510(4) 0.4800(5) 0.4064(3) 0.043(1) Uani ? ?
C14 -0.2798(4) 0.3215(5) 0.3971(3) 0.0416(10) Uani ? ?
C15 -0.1722(4) 0.2519(4) 0.3558(3) 0.0340(9) Uani ? ?
H1 0.357(4) 0.058(3) 0.120(2) 0.027(7) Uani ? ?
H2 0.606(4) 0.108(4) 0.059(3) 0.041(9) Uani ? ?
H3 0.739(4) 0.379(3) 0.070(2) 0.036(8) Uani ? ?
H4 0.633(4) 0.579(4) 0.133(3) 0.038(8) Uani ? ?
H5 0.513(5) 0.737(4) 0.205(3) 0.06(1) Uani ? ?
H6 0.395(4) 0.902(4) 0.303(3) 0.044(9) Uani ? ?
H7 0.156(4) 0.804(4) 0.362(3) 0.051(10) Uani ? ?
H8 -0.088(4) 0.681(4) 0.387(3) 0.045(9) Uani ? ?
H9 -0.329(4) 0.529(4) 0.440(3) 0.06(1) Uani ? ?
H10 -0.364(4) 0.266(4) 0.416(3) 0.038(9) Uani ? ?
H11 -0.186(4) 0.144(4) 0.345(2) 0.030(8) Uani ? ?

loop_
_atom_type_symbol
_atom_type_oxidation_number
_atom_type_number_in_cell
_atom_type_scat_dispersion_real
_atom_type_scat_dispersion_imag
_atom_type_scat_source
C 0 30 0.003 0.002 'International Tables'
H 0 22 0.000 0.000 'International Tables'
N 0 24 0.006 0.003 'International Tables'
Mn 0 2 0.337 0.728 'International Tables'

loop_
_geom_angle_atom_site_label_1
_geom_angle_atom_site_label_2
_geom_angle_atom_site_label_3
_geom_angle
_geom_angle_site_symmetry_1
_geom_angle_site_symmetry_2
_geom_angle_site_symmetry_3
_geom_angle_publ_flag
N1 MN N2 74.37(8) ? ? ? yes
N1 MN N3 148.30(9) ? ? ? yes
N1 MN N4 90.40(9) ? ? ? yes
N1 MN N7 87.37(9) ? ? ? yes
N1 MN N10 112.5(1) ? ? ? yes
N2 MN N3 73.93(8) ? ? ? yes
N2 MN N4 92.27(9) ? ? ? yes
N2 MN N7 88.37(9) ? ? ? yes
N2 MN N10 172.8(1) ? ? ? yes
N3 MN N4 90.61(9) ? ? ? yes
N3 MN N7 91.96(10) ? ? ? yes
N3 MN N10 99.2(1) ? ? ? yes
N4 MN N7 177.4(1) ? ? ? yes
N4 MN N10 90.1(1) ? ? ? yes
N7 MN N10 89.6(1) ? ? ? yes
MN N1 C1 125.5(2) ? ? ? yes
MN N1 C5 115.5(2) ? ? ? yes
C1 N1 C5 118.7(2) ? ? ? yes
MN N2 C6 119.6(2) ? ? ? yes
MN N2 C10 120.2(2) ? ? ? yes
C6 N2 C10 119.9(2) ? ? ? yes
MN N3 C11 115.5(2) ? ? ? yes
MN N3 C15 125.8(2) ? ? ? yes
C11 N3 C15 118.5(3) ? ? ? yes
MN N4 N5 122.4(2) ? ? ? yes
N4 N5 N6 177.0(3) ? ? ? yes
MN N7 N8 123.6(2) ? ? ? yes
N7 N8 N9 176.5(4) ? ? ? yes
MN N10 N11 120.9(2) ? ? ? yes
N10 N11 N12 177.3(3) ? ? ? yes
N1 C1 C2 122.6(3) ? ? ? yes
C1 C2 C3 118.3(3) ? ? ? yes
C2 C3 C4 120.0(3) ? ? ? yes
C3 C4 C5 118.6(3) ? ? ? yes
N1 C5 C4 121.7(3) ? ? ? yes
N1 C5 C6 115.4(2) ? ? ? yes
C4 C5 C6 122.9(3) ? ? ? yes
N2 C6 C5 114.9(2) ? ? ? yes
N2 C6 C7 120.6(3) ? ? ? yes
C5 C6 C7 124.5(3) ? ? ? yes
C6 C7 C8 119.6(3) ? ? ? yes
C7 C8 C9 119.7(3) ? ? ? yes
C8 C9 C10 118.4(3) ? ? ? yes
N2 C10 C9 121.7(3) ? ? ? yes
N2 C10 C11 115.5(2) ? ? ? yes
C9 C10 C11 122.8(3) ? ? ? yes
N3 C11 C10 114.4(2) ? ? ? yes
N3 C11 C12 122.2(3) ? ? ? yes
C10 C11 C12 123.4(3) ? ? ? yes
C11 C12 C13 118.2(3) ? ? ? yes
C12 C13 C14 119.7(3) ? ? ? yes
C13 C14 C15 118.9(3) ? ? ? yes
N3 C15 C14 122.4(3) ? ? ? yes

loop_
_geom_bond_atom_site_label_1
_geom_bond_atom_site_label_2
_geom_bond_distance
_geom_bond_site_symmetry_1
_geom_bond_site_symmetry_2
_geom_bond_publ_flag
MN N1 2.234(2) ? ? yes
MN N2 2.109(2) ? ? yes
MN N3 2.258(2) ? ? yes
MN N4 1.965(2) ? ? yes
MN N7 1.987(2) ? ? yes
MN N10 1.959(3) ? ? yes
N1 C1 1.337(4) ? ? yes
N1 C5 1.342(3) ? ? yes
N2 C6 1.355(3) ? ? yes
N2 C10 1.342(4) ? ? yes
N3 C11 1.343(4) ? ? yes
N3 C15 1.348(4) ? ? yes
N4 N5 1.206(3) ? ? yes
N5 N6 1.146(4) ? ? yes
N7 N8 1.182(3) ? ? yes
N8 N9 1.141(4) ? ? yes
N10 N11 1.204(3) ? ? yes
N11 N12 1.147(3) ? ? yes
C1 C2 1.385(4) ? ? yes
C2 C3 1.378(4) ? ? yes
C3 C4 1.371(4) ? ? yes
C4 C5 1.399(4) ? ? yes
C5 C6 1.480(4) ? ? yes
C6 C7 1.382(4) ? ? yes
C7 C8 1.373(5) ? ? yes
C8 C9 1.389(5) ? ? yes
C9 C10 1.382(4) ? ? yes
C10 C11 1.491(4) ? ? yes
C11 C12 1.385(4) ? ? yes
C12 C13 1.391(5) ? ? yes
C13 C14 1.369(5) ? ? yes
C14 C15 1.375(5) ? ? yes
